data_7025773
loop_
_publ_author_name
'Pr\'evost, Michel'
'Ziller, Joseph W.'
'Woerpel, K. A.'

_publ_section_title
;
 Strained organosilacyclic compounds: synthesis of anti-Bredt olefins and
 trans-dioxasilacyclooctenes.
;
_journal_issue 39
_journal_name_full 'Dalton transactions (Cambridge, England : 2003)'
_journal_page_first 9275
_journal_page_last 9281
_journal_paper_doi 10.1039/c003227a
_journal_volume 39
_journal_year 2010
_chemical_formula_sum 'C26 H43 N O4 S Si'
_chemical_formula_weight 493.76
_chemical_name_systematic
;
?
;
_space_group_IT_number 2
_symmetry_cell_setting triclinic
_symmetry_space_group_name_Hall '-P 1'
_symmetry_space_group_name_H-M 'P -1'
_atom_sites_solution_hydrogens difmap
_atom_sites_solution_primary direct
_atom_sites_solution_secondary difmap
_audit_creation_method SHELXTL
_cell_angle_alpha 81.5630(10)
_cell_angle_beta 79.6200(10)
_cell_angle_gamma 82.6760(10)
_cell_formula_units_Z 2
_cell_length_a 9.7886(5)
_cell_length_b 10.4633(6)
_cell_length_c 13.3805(7)
_cell_measurement_reflns_used 9994
_cell_measurement_temperature 153(2)
_cell_measurement_theta_max 28.36
_cell_measurement_theta_min 2.67
_cell_volume 1326.22(12)
_computing_cell_refinement 'Bruker SMART APEX2'
_computing_data_collection 'Bruker SMART APEX2'
_computing_data_reduction 'Bruker SAINT'
_computing_molecular_graphics 'Bruker SHELXTL'
_computing_publication_material 'Bruker SHELXTL'
_computing_structure_refinement 'SHELXL-97 (Sheldrick, 2008)'
_computing_structure_solution 'SHELXS-97 (Sheldrick, 2008)'
_diffrn_ambient_temperature 153(2)
_diffrn_measured_fraction_theta_full 0.918
_diffrn_measured_fraction_theta_max 0.918
_diffrn_measurement_device_type 'CCD area detector'
_diffrn_measurement_method 'phi and omega scans'
_diffrn_radiation_monochromator graphite
_diffrn_radiation_source 'fine-focus sealed tube'
_diffrn_radiation_type MoK\a
_diffrn_radiation_wavelength 0.71073
_diffrn_reflns_av_R_equivalents 0.0154
_diffrn_reflns_av_sigmaI/netI 0.0177
_diffrn_reflns_limit_h_max 13
_diffrn_reflns_limit_h_min -12
_diffrn_reflns_limit_k_max 13
_diffrn_reflns_limit_k_min -13
_diffrn_reflns_limit_l_max 17
_diffrn_reflns_limit_l_min -16
_diffrn_reflns_number 15338
_diffrn_reflns_theta_full 28.40
_diffrn_reflns_theta_max 28.40
_diffrn_reflns_theta_min 1.56
_exptl_absorpt_coefficient_mu 0.199
_exptl_absorpt_correction_T_max 0.9697
_exptl_absorpt_correction_T_min 0.9390
_exptl_absorpt_correction_type multi-scan
_exptl_absorpt_process_details 'Bruker SADABS'
_exptl_crystal_colour colourless
_exptl_crystal_density_diffrn 1.236
_exptl_crystal_density_meas ?
_exptl_crystal_density_method 'not measured'
_exptl_crystal_description irregular
_exptl_crystal_F_000 536
_exptl_crystal_size_max 0.32
_exptl_crystal_size_mid 0.24
_exptl_crystal_size_min 0.16
_refine_diff_density_max 0.450
_refine_diff_density_min -0.326
_refine_diff_density_rms 0.048
_refine_ls_extinction_method none
_refine_ls_goodness_of_fit_ref 1.049
_refine_ls_hydrogen_treatment refall
_refine_ls_matrix_type full
_refine_ls_number_parameters 470
_refine_ls_number_reflns 6091
_refine_ls_number_restraints 0
_refine_ls_restrained_S_all 1.049
_refine_ls_R_factor_all 0.0348
_refine_ls_R_factor_gt 0.0321
_refine_ls_shift/su_max 0.002
_refine_ls_shift/su_mean 0.000
_refine_ls_structure_factor_coef Fsqd
_refine_ls_weighting_details 'calc w=1/[\s^2^(Fo^2^)+(0.0569P)^2^+0.4017P] where P=(Fo^2^+2Fc^2^)/3'
_refine_ls_weighting_scheme calc
_refine_ls_wR_factor_gt 0.0901
_refine_ls_wR_factor_ref 0.0925
_reflns_number_gt 5589
_reflns_number_total 6091
_reflns_threshold_expression >2sigma(I)
_cod_data_source_file c003227a.txt
_cod_data_source_block kaw133
_cod_depositor_comments
;
The following automatic conversions were performed:

'_symmetry_cell_setting' value 'Triclinic' changed to 'triclinic'
according to /home/saulius/struct/CIF-dictionaries/cif_core.dic
dictionary named 'cif_core.dic' version 2.4.2 from 2011-04-26.

Automatic conversion script
Id: cif_fix_values 1891 2012-01-12 08:04:46Z andrius 

The following automatic conversions were performed:

'_exptl_crystal_density_meas' value 'none' was changed to '?' - the
value is perceived as not measured.

Automatic conversion script
Id: cif_fix_values 3008 2015-01-20 13:52:24Z robertas 
;
_cod_original_sg_symbol_H-M P-1
_cod_database_code 7025773

loop_
_symmetry_equiv_pos_as_xyz
'x, y, z'
'-x, -y, -z'

loop_
_atom_site_label
_atom_site_type_symbol
_atom_site_fract_x
_atom_site_fract_y
_atom_site_fract_z
_atom_site_U_iso_or_equiv
_atom_site_adp_type
_atom_site_occupancy
_atom_site_symmetry_multiplicity
_atom_site_calc_flag
S1 S 0.75182(3) 0.85469(3) 0.46701(2) 0.01592(8) Uani 1 1 d
Si1 Si 0.73390(3) 1.22369(3) 0.13688(2) 0.01291(8) Uani 1 1 d
N1 N 0.68825(10) 0.86183(9) 0.35949(7) 0.01525(19) Uani 1 1 d
O1 O 0.86203(8) 1.11406(8) 0.16620(6) 0.01635(17) Uani 1 1 d
O2 O 0.58436(8) 1.16405(8) 0.14824(6) 0.01507(16) Uani 1 1 d
O3 O 0.66359(9) 0.77666(9) 0.54284(6) 0.02348(19) Uani 1 1 d
O4 O 0.77180(9) 0.98053(8) 0.49062(6) 0.02014(18) Uani 1 1 d
C1 C 0.75106(11) 0.93569(10) 0.26054(8) 0.0145(2) Uani 1 1 d
C2 C 0.75232(12) 0.86061(11) 0.17086(9) 0.0176(2) Uani 1 1 d
C3 C 0.61222(12) 0.87227(12) 0.13215(9) 0.0190(2) Uani 1 1 d
C4 C 0.48611(12) 0.88011(11) 0.21758(9) 0.0185(2) Uani 1 1 d
C5 C 0.48282(11) 0.99362(11) 0.27874(8) 0.0148(2) Uani 1 1 d
C6 C 0.61714(11) 0.98855(10) 0.31895(8) 0.0142(2) Uani 1 1 d
C7 C 0.87295(11) 1.01488(11) 0.25034(8) 0.0154(2) Uani 1 1 d
C8 C 0.46166(11) 1.13270(11) 0.22127(8) 0.0142(2) Uani 1 1 d
C9 C 0.33614(11) 1.15600(11) 0.16485(9) 0.0167(2) Uani 1 1 d
C10 C 0.20298(12) 1.11550(13) 0.23510(10) 0.0232(3) Uani 1 1 d
C11 C 0.31174(13) 1.29916(12) 0.12199(10) 0.0233(2) Uani 1 1 d
C12 C 0.72656(12) 1.36275(11) 0.21566(9) 0.0175(2) Uani 1 1 d
C13 C 0.64195(16) 1.48488(13) 0.17156(11) 0.0272(3) Uani 1 1 d
C14 C 0.87569(14) 1.39511(15) 0.21609(12) 0.0292(3) Uani 1 1 d
C15 C 0.66142(14) 1.32820(13) 0.32844(9) 0.0230(2) Uani 1 1 d
C16 C 0.78692(12) 1.26340(11) -0.00711(8) 0.0169(2) Uani 1 1 d
C17 C 0.91504(14) 1.34031(14) -0.03669(10) 0.0262(3) Uani 1 1 d
C18 C 0.66688(14) 1.33958(13) -0.05739(10) 0.0239(3) Uani 1 1 d
C19 C 0.82445(13) 1.13480(12) -0.05362(9) 0.0220(2) Uani 1 1 d
C20 C 0.91682(12) 0.76762(11) 0.43629(8) 0.0173(2) Uani 1 1 d
C21 C 0.92628(14) 0.64749(12) 0.40117(10) 0.0251(3) Uani 1 1 d
C22 C 1.05678(14) 0.57881(13) 0.37960(11) 0.0280(3) Uani 1 1 d
C23 C 1.17737(13) 0.62706(12) 0.39344(9) 0.0226(2) Uani 1 1 d
C24 C 1.16514(13) 0.74761(13) 0.42765(11) 0.0253(3) Uani 1 1 d
C25 C 1.03530(13) 0.81844(12) 0.44900(10) 0.0238(3) Uani 1 1 d
C26 C 1.31774(15) 0.54987(15) 0.37269(13) 0.0314(3) Uani 1 1 d
H2A H 0.8220(15) 0.8913(14) 0.1156(11) 0.020(3) Uiso 1 1 d
H2B H 0.7820(15) 0.7691(15) 0.1935(11) 0.021(4) Uiso 1 1 d
H3A H 0.6096(16) 0.7986(15) 0.0974(12) 0.022(4) Uiso 1 1 d
H3B H 0.6034(15) 0.9515(14) 0.0828(11) 0.019(3) Uiso 1 1 d
H4A H 0.4872(16) 0.7974(15) 0.2672(12) 0.025(4) Uiso 1 1 d
H4B H 0.4005(16) 0.8850(15) 0.1899(12) 0.023(4) Uiso 1 1 d
H5A H 0.4047(15) 0.9900(14) 0.3357(12) 0.020(3) Uiso 1 1 d
H6A H 0.6232(14) 1.0589(14) 0.3564(11) 0.015(3) Uiso 1 1 d
H7A H 0.8749(15) 1.0530(14) 0.3102(11) 0.016(3) Uiso 1 1 d
H7B H 0.9603(15) 0.9653(14) 0.2330(11) 0.014(3) Uiso 1 1 d
H8A H 0.4467(14) 1.1892(13) 0.2737(10) 0.011(3) Uiso 1 1 d
H9A H 0.3574(15) 1.1033(14) 0.1077(12) 0.019(3) Uiso 1 1 d
H10A H 0.1821(17) 1.1651(16) 0.2950(13) 0.030(4) Uiso 1 1 d
H10B H 0.2083(16) 1.0244(16) 0.2595(12) 0.025(4) Uiso 1 1 d
H10C H 0.1249(18) 1.1378(17) 0.1971(13) 0.033(4) Uiso 1 1 d
H11A H 0.2327(18) 1.3174(16) 0.0823(13) 0.035(4) Uiso 1 1 d
H11B H 0.3936(18) 1.3311(16) 0.0776(13) 0.033(4) Uiso 1 1 d
H11C H 0.2854(17) 1.3524(16) 0.1790(13) 0.030(4) Uiso 1 1 d
H13A H 0.6901(19) 1.5197(17) 0.1009(14) 0.038(5) Uiso 1 1 d
H13B H 0.6383(18) 1.5530(17) 0.2147(13) 0.034(4) Uiso 1 1 d
H13C H 0.5483(19) 1.4679(17) 0.1673(14) 0.037(5) Uiso 1 1 d
H14A H 0.8703(18) 1.4690(17) 0.2532(13) 0.035(4) Uiso 1 1 d
H14B H 0.929(2) 1.4172(19) 0.1457(16) 0.048(5) Uiso 1 1 d
H14C H 0.930(2) 1.3190(19) 0.2536(15) 0.045(5) Uiso 1 1 d
H15A H 0.5677(19) 1.3110(17) 0.3366(13) 0.035(4) Uiso 1 1 d
H15B H 0.6651(17) 1.4021(16) 0.3646(13) 0.030(4) Uiso 1 1 d
H15C H 0.7096(18) 1.2549(18) 0.3618(14) 0.034(4) Uiso 1 1 d
H17A H 0.8937(18) 1.4265(18) -0.0175(13) 0.034(4) Uiso 1 1 d
H17B H 0.9954(18) 1.2965(16) -0.0050(13) 0.030(4) Uiso 1 1 d
H17C H 0.9439(17) 1.3486(16) -0.1110(13) 0.029(4) Uiso 1 1 d
H18A H 0.6345(17) 1.4220(17) -0.0315(13) 0.029(4) Uiso 1 1 d
H18B H 0.6987(17) 1.3598(16) -0.1305(13) 0.030(4) Uiso 1 1 d
H18C H 0.5879(17) 1.2867(15) -0.0462(12) 0.025(4) Uiso 1 1 d
H19A H 0.7464(17) 1.0788(16) -0.0387(12) 0.028(4) Uiso 1 1 d
H19B H 0.9047(17) 1.0856(15) -0.0278(12) 0.026(4) Uiso 1 1 d
H19C H 0.8475(17) 1.1542(15) -0.1302(13) 0.029(4) Uiso 1 1 d
H21A H 0.8431(17) 0.6116(16) 0.3913(13) 0.030(4) Uiso 1 1 d
H22A H 1.0658(19) 0.4998(19) 0.3565(14) 0.040(5) Uiso 1 1 d
H24A H 1.2447(18) 0.7817(17) 0.4380(13) 0.035(4) Uiso 1 1 d
H25A H 1.0303(19) 0.9002(18) 0.4687(14) 0.039(5) Uiso 1 1 d
H26A H 1.380(3) 0.575(3) 0.406(2) 0.085(8) Uiso 1 1 d
H26B H 1.315(3) 0.462(3) 0.388(2) 0.077(8) Uiso 1 1 d
H26C H 1.356(3) 0.560(3) 0.305(2) 0.090(9) Uiso 1 1 d

loop_
_atom_site_aniso_label
_atom_site_aniso_U_11
_atom_site_aniso_U_22
_atom_site_aniso_U_33
_atom_site_aniso_U_23
_atom_site_aniso_U_13
_atom_site_aniso_U_12
S1 0.01707(14) 0.01692(14) 0.01354(14) -0.00154(10) -0.00292(10) -0.00081(10)
Si1 0.01097(14) 0.01363(15) 0.01403(15) -0.00131(11) -0.00142(11) -0.00235(10)
N1 0.0153(4) 0.0157(4) 0.0145(4) -0.0001(3) -0.0029(3) -0.0022(3)
O1 0.0125(4) 0.0170(4) 0.0181(4) 0.0015(3) -0.0017(3) -0.0015(3)
O2 0.0112(3) 0.0175(4) 0.0161(4) -0.0010(3) -0.0006(3) -0.0037(3)
O3 0.0253(4) 0.0265(5) 0.0166(4) 0.0016(3) -0.0003(3) -0.0045(3)
O4 0.0222(4) 0.0202(4) 0.0191(4) -0.0061(3) -0.0049(3) 0.0001(3)
C1 0.0143(5) 0.0151(5) 0.0138(5) -0.0008(4) -0.0023(4) -0.0019(4)
C2 0.0176(5) 0.0187(5) 0.0164(5) -0.0050(4) -0.0008(4) -0.0013(4)
C3 0.0215(6) 0.0185(5) 0.0186(5) -0.0054(4) -0.0045(4) -0.0032(4)
C4 0.0168(5) 0.0178(5) 0.0226(6) -0.0028(4) -0.0050(4) -0.0050(4)
C5 0.0119(5) 0.0172(5) 0.0152(5) -0.0011(4) -0.0011(4) -0.0033(4)
C6 0.0139(5) 0.0142(5) 0.0144(5) -0.0012(4) -0.0022(4) -0.0020(4)
C7 0.0124(5) 0.0165(5) 0.0167(5) 0.0002(4) -0.0028(4) -0.0016(4)
C8 0.0108(5) 0.0166(5) 0.0148(5) -0.0019(4) -0.0003(4) -0.0025(4)
C9 0.0128(5) 0.0195(5) 0.0179(5) -0.0012(4) -0.0035(4) -0.0024(4)
C10 0.0124(5) 0.0291(7) 0.0273(6) 0.0015(5) -0.0034(5) -0.0043(4)
C11 0.0174(6) 0.0226(6) 0.0285(6) 0.0021(5) -0.0057(5) -0.0004(4)
C12 0.0162(5) 0.0173(5) 0.0199(5) -0.0047(4) -0.0024(4) -0.0033(4)
C13 0.0346(7) 0.0183(6) 0.0285(7) -0.0054(5) -0.0061(6) 0.0026(5)
C14 0.0206(6) 0.0348(7) 0.0366(7) -0.0168(6) -0.0007(5) -0.0107(5)
C15 0.0281(6) 0.0234(6) 0.0191(6) -0.0066(5) -0.0023(5) -0.0064(5)
C16 0.0164(5) 0.0180(5) 0.0156(5) -0.0010(4) -0.0006(4) -0.0034(4)
C17 0.0239(6) 0.0302(7) 0.0238(6) -0.0019(5) 0.0025(5) -0.0116(5)
C18 0.0251(6) 0.0262(6) 0.0186(6) 0.0013(5) -0.0047(5) 0.0004(5)
C19 0.0242(6) 0.0236(6) 0.0171(6) -0.0044(4) 0.0002(5) -0.0012(5)
C20 0.0185(5) 0.0175(5) 0.0156(5) -0.0015(4) -0.0044(4) 0.0013(4)
C21 0.0242(6) 0.0222(6) 0.0313(7) -0.0087(5) -0.0078(5) -0.0010(5)
C22 0.0290(7) 0.0214(6) 0.0350(7) -0.0115(5) -0.0067(5) 0.0026(5)
C23 0.0227(6) 0.0228(6) 0.0197(5) 0.0002(4) -0.0025(4) 0.0033(5)
C24 0.0203(6) 0.0246(6) 0.0321(7) -0.0038(5) -0.0077(5) -0.0010(5)
C25 0.0233(6) 0.0195(6) 0.0305(6) -0.0071(5) -0.0079(5) -0.0001(5)
C26 0.0253(7) 0.0288(7) 0.0358(8) -0.0023(6) -0.0011(6) 0.0066(5)

loop_
_atom_type_symbol
_atom_type_description
_atom_type_scat_dispersion_real
_atom_type_scat_dispersion_imag
_atom_type_scat_source
C C 0.0033 0.0016 'International Tables Vol C Tables 4.2.6.8 and 6.1.1.4'
H H 0.0000 0.0000 'International Tables Vol C Tables 4.2.6.8 and 6.1.1.4'
N N 0.0061 0.0033 'International Tables Vol C Tables 4.2.6.8 and 6.1.1.4'
O O 0.0106 0.0060 'International Tables Vol C Tables 4.2.6.8 and 6.1.1.4'
Si Si 0.0817 0.0704 'International Tables Vol C Tables 4.2.6.8 and 6.1.1.4'
S S 0.1246 0.1234 'International Tables Vol C Tables 4.2.6.8 and 6.1.1.4'

loop_
_geom_angle_atom_site_label_1
_geom_angle_atom_site_label_2
_geom_angle_atom_site_label_3
_geom_angle
O3 S1 O4 117.10(5)
O3 S1 N1 105.44(5)
O4 S1 N1 113.20(5)
O3 S1 C20 109.95(5)
O4 S1 C20 108.57(5)
N1 S1 C20 101.44(5)
O2 Si1 O1 113.50(4)
O2 Si1 C16 103.42(5)
O1 Si1 C16 101.80(5)
O2 Si1 C12 113.68(5)
O1 Si1 C12 107.85(5)
C16 Si1 C12 116.13(5)
C6 N1 C1 59.51(7)
C6 N1 S1 117.90(7)
C1 N1 S1 122.49(7)
C7 O1 Si1 132.84(7)
C8 O2 Si1 142.64(7)
C6 C1 N1 59.92(7)
C6 C1 C7 115.92(9)
N1 C1 C7 123.70(9)
C6 C1 C2 120.75(9)
N1 C1 C2 110.69(9)
C7 C1 C2 115.11(9)
C1 C2 C3 114.73(9)
C4 C3 C2 113.22(10)
C3 C4 C5 112.79(9)
C6 C5 C4 110.70(9)
C6 C5 C8 104.93(8)
C4 C5 C8 117.13(9)
C1 C6 N1 60.57(7)
C1 C6 C5 120.62(9)
N1 C6 C5 120.55(9)
O1 C7 C1 107.16(8)
O2 C8 C9 108.18(9)
O2 C8 C5 111.42(8)
C9 C8 C5 113.99(9)
C11 C9 C8 110.58(9)
C11 C9 C10 109.01(10)
C8 C9 C10 111.64(9)
C13 C12 C15 108.11(10)
C13 C12 C14 108.81(11)
C15 C12 C14 106.38(10)
C13 C12 Si1 111.13(8)
C15 C12 Si1 112.49(8)
C14 C12 Si1 109.75(8)
C18 C16 C17 108.61(10)
C18 C16 C19 107.21(10)
C17 C16 C19 107.60(10)
C18 C16 Si1 111.86(8)
C17 C16 Si1 113.04(8)
C19 C16 Si1 108.27(8)
C25 C20 C21 120.75(11)
C25 C20 S1 119.58(9)
C21 C20 S1 119.66(9)
C22 C21 C20 118.91(12)
C21 C22 C23 121.36(12)
C24 C23 C22 118.54(11)
C24 C23 C26 120.63(12)
C22 C23 C26 120.83(12)
C23 C24 C25 120.96(12)
C20 C25 C24 119.45(12)

loop_
_geom_bond_atom_site_label_1
_geom_bond_atom_site_label_2
_geom_bond_distance
S1 O3 1.4363(9)
S1 O4 1.4428(9)
S1 N1 1.6559(10)
S1 C20 1.7616(12)
Si1 O2 1.6372(8)
Si1 O1 1.6496(8)
Si1 C16 1.9011(11)
Si1 C12 1.9051(12)
N1 C6 1.4921(14)
N1 C1 1.5019(13)
O1 C7 1.4241(13)
O2 C8 1.4452(12)
C1 C6 1.4859(15)
C1 C7 1.5129(14)
C1 C2 1.5251(15)
C2 C3 1.5357(16)
C3 C4 1.5266(16)
C4 C5 1.5321(15)
C5 C6 1.5000(15)
C5 C8 1.5505(15)
C8 C9 1.5306(15)
C9 C11 1.5284(16)
C9 C10 1.5312(16)
C12 C13 1.5336(17)
C12 C15 1.5383(16)
C12 C14 1.5412(16)
C16 C18 1.5353(16)
C16 C17 1.5369(16)
C16 C19 1.5394(16)
C20 C25 1.3827(17)
C20 C21 1.3919(17)
C21 C22 1.3875(18)
C22 C23 1.3932(19)
C23 C24 1.3878(18)
C23 C26 1.5042(17)
C24 C25 1.3919(18)

loop_
_geom_torsion_atom_site_label_1
_geom_torsion_atom_site_label_2
_geom_torsion_atom_site_label_3
_geom_torsion_atom_site_label_4
_geom_torsion
O3 S1 N1 C6 109.81(8)
O4 S1 N1 C6 -19.42(9)
C20 S1 N1 C6 -135.55(8)
O3 S1 N1 C1 179.72(8)
O4 S1 N1 C1 50.49(10)
C20 S1 N1 C1 -65.63(9)
O2 Si1 O1 C7 -47.50(11)
C16 Si1 O1 C7 -157.95(10)
C12 Si1 O1 C7 79.37(10)
O1 Si1 O2 C8 86.35(12)
C16 Si1 O2 C8 -164.20(11)
C12 Si1 O2 C8 -37.40(13)
S1 N1 C1 C6 -105.59(9)
C6 N1 C1 C7 102.76(11)
S1 N1 C1 C7 -2.84(14)
C6 N1 C1 C2 -114.38(10)
S1 N1 C1 C2 140.03(8)
C6 C1 C2 C3 13.44(15)
N1 C1 C2 C3 79.94(12)
C7 C1 C2 C3 -133.74(10)
C1 C2 C3 C4 -35.19(14)
C2 C3 C4 C5 57.30(13)
C3 C4 C5 C6 -54.20(13)
C3 C4 C5 C8 66.01(12)
C7 C1 C6 N1 -115.56(10)
C2 C1 C6 N1 97.51(11)
N1 C1 C6 C5 -110.14(11)
C7 C1 C6 C5 134.30(10)
C2 C1 C6 C5 -12.63(15)
S1 N1 C6 C1 113.18(8)
C1 N1 C6 C5 110.25(11)
S1 N1 C6 C5 -136.57(9)
C4 C5 C6 C1 32.09(14)
C8 C5 C6 C1 -95.16(11)
C4 C5 C6 N1 -39.63(13)
C8 C5 C6 N1 -166.88(9)
Si1 O1 C7 C1 52.06(13)
C6 C1 C7 O1 -83.54(11)
N1 C1 C7 O1 -153.32(9)
C2 C1 C7 O1 65.27(12)
Si1 O2 C8 C9 146.34(10)
Si1 O2 C8 C5 -87.60(13)
C6 C5 C8 O2 51.82(11)
C4 C5 C8 O2 -71.39(12)
C6 C5 C8 C9 174.61(9)
C4 C5 C8 C9 51.40(13)
O2 C8 C9 C11 -62.66(12)
C5 C8 C9 C11 172.80(9)
O2 C8 C9 C10 175.79(9)
C5 C8 C9 C10 51.25(13)
O2 Si1 C12 C13 -70.05(9)
O1 Si1 C12 C13 163.18(8)
C16 Si1 C12 C13 49.78(10)
O2 Si1 C12 C15 51.33(10)
O1 Si1 C12 C15 -75.44(9)
C16 Si1 C12 C15 171.16(8)
O2 Si1 C12 C14 169.55(8)
O1 Si1 C12 C14 42.78(10)
C16 Si1 C12 C14 -70.62(10)
O2 Si1 C16 C18 48.39(9)
O1 Si1 C16 C18 166.33(8)
C12 Si1 C16 C18 -76.85(9)
O2 Si1 C16 C17 171.36(8)
O1 Si1 C16 C17 -70.70(9)
C12 Si1 C16 C17 46.12(10)
O2 Si1 C16 C19 -69.53(8)
O1 Si1 C16 C19 48.41(9)
C12 Si1 C16 C19 165.23(8)
O3 S1 C20 C25 -122.15(10)
O4 S1 C20 C25 7.13(12)
N1 S1 C20 C25 126.61(10)
O3 S1 C20 C21 56.77(11)
O4 S1 C20 C21 -173.95(9)
N1 S1 C20 C21 -54.48(11)
C25 C20 C21 C22 0.39(19)
S1 C20 C21 C22 -178.51(10)
C20 C21 C22 C23 0.7(2)
C21 C22 C23 C24 -1.3(2)
C21 C22 C23 C26 178.20(13)
C22 C23 C24 C25 0.8(2)
C26 C23 C24 C25 -178.69(13)
C21 C20 C25 C24 -0.85(19)
S1 C20 C25 C24 178.04(10)
C23 C24 C25 C20 0.3(2)
